data_7712467
loop_
_publ_author_name
'Terlecki, Micha\/l'
'Justyniak, Iwona'
'Leszczy\'nski, Micha\/l K.'
'Bernatowicz, Piotr'
'Lewi\'nski, Janusz'

_publ_section_title
;
 Factors controlling the structure of alkylzinc amidinates: on the role of
 N-substituents
;
_journal_issue 9
_journal_name_full 'Dalton Transactions'
_journal_page_first 2712
_journal_page_last 2721
_journal_paper_doi 10.1039/D2DT03722J
_journal_volume 52
_journal_year 2023
_chemical_formula_sum 'C44 H64 N8 Zn4'
_chemical_formula_weight 966.51
_space_group_crystal_system tetragonal
_space_group_IT_number 88
_space_group_name_Hall '-I 4ad'
_space_group_name_H-M_alt 'I 41/a :2'
_atom_sites_solution_hydrogens geom
_audit_creation_method SHELXL-2018/3
_audit_update_record
;
2022-11-16 deposited with the CCDC.	2023-02-03 downloaded from the CCDC.
;
_cell_angle_alpha 90
_cell_angle_beta 90
_cell_angle_gamma 90
_cell_formula_units_Z 4
_cell_length_a 19.5833(3)
_cell_length_b 19.5833(3)
_cell_length_c 12.0916(3)
_cell_measurement_reflns_used 3314
_cell_measurement_temperature 100(2)
_cell_measurement_theta_max 29.0834
_cell_measurement_theta_min 3.2830
_cell_volume 4637.20(15)
_computing_cell_refinement
;
CrysAlisPro, Agilent Technologies,
Version 1.171.35.15 (release 03-08-2011 CrysAlis171 .NET)
(compiled Aug  3 2011,13:03:54)
;
_computing_data_collection
;
CrysAlisPro, Agilent Technologies,
Version 1.171.35.15 (release 03-08-2011 CrysAlis171 .NET)
(compiled Aug  3 2011,13:03:54)
;
_computing_data_reduction
;
CrysAlisPro, Agilent Technologies,
Version 1.171.35.15 (release 03-08-2011 CrysAlis171 .NET)
(compiled Aug  3 2011,13:03:54)
;
_computing_molecular_graphics
;
CrystalMaker (Palmer, D. C. (2014) CrystalMaker Software Ltd, Begbroke, Oxfordshire, England.)
ORTEP III (Farrugia, L. J. (2012). J. Appl. Cryst. 45, 849-854.)
;
_computing_publication_material
;
WinGX: Farrugia, L. J. (2012). J. Appl. Cryst. 45, 849-854.)
;
_computing_structure_refinement 'SHELXL-2018/3 (Sheldrick, 2018)'
_computing_structure_solution 'SHELXT 2014/5 (Sheldrick, 2014)'
_diffrn_ambient_temperature 100(2)
_diffrn_measured_fraction_theta_full 0.998
_diffrn_measured_fraction_theta_max 0.881
_diffrn_measurement_device_type 'SuperNova, Dual, Cu at zero, Eos'
_diffrn_measurement_method '\w scans'
_diffrn_radiation_type MoK\a
_diffrn_radiation_wavelength 0.71073
_diffrn_reflns_av_R_equivalents 0.0336
_diffrn_reflns_av_unetI/netI 0.0366
_diffrn_reflns_Laue_measured_fraction_full 0.998
_diffrn_reflns_Laue_measured_fraction_max 0.881
_diffrn_reflns_limit_h_max 26
_diffrn_reflns_limit_h_min -20
_diffrn_reflns_limit_k_max 25
_diffrn_reflns_limit_k_min -26
_diffrn_reflns_limit_l_max 13
_diffrn_reflns_limit_l_min -16
_diffrn_reflns_number 8268
_diffrn_reflns_point_group_measured_fraction_full 0.998
_diffrn_reflns_point_group_measured_fraction_max 0.881
_diffrn_reflns_theta_full 25.242
_diffrn_reflns_theta_max 29.148
_diffrn_reflns_theta_min 3.547
_diffrn_source 'SuperNova (Cu) X-ray Source'
_exptl_absorpt_coefficient_mu 2.083
_exptl_absorpt_correction_T_max 0.883
_exptl_absorpt_correction_T_min 0.779
_exptl_absorpt_correction_type multi-scan
_exptl_absorpt_process_details
;
CrysAlisPro, Agilent Technologies,
Version 1.171.35.15 (release 03-08-2011 CrysAlis171 .NET)
(compiled Aug  3 2011,13:03:54)
Empirical absorption correction using spherical harmonics,
 implemented in SCALE3 ABSPACK scaling algorithm.
;
_exptl_crystal_colour colorless
_exptl_crystal_density_diffrn 1.384
_exptl_crystal_description plate
_exptl_crystal_F_000 2016
_exptl_crystal_size_max 0.17
_exptl_crystal_size_mid 0.10
_exptl_crystal_size_min 0.06
_refine_diff_density_max 0.342
_refine_diff_density_min -0.454
_refine_diff_density_rms 0.068
_refine_ls_extinction_method none
_refine_ls_goodness_of_fit_ref 1.064
_refine_ls_hydrogen_treatment constr
_refine_ls_matrix_type full
_refine_ls_number_parameters 130
_refine_ls_number_reflns 2758
_refine_ls_number_restraints 0
_refine_ls_restrained_S_all 1.064
_refine_ls_R_factor_all 0.0360
_refine_ls_R_factor_gt 0.0286
_refine_ls_shift/su_max 0.001
_refine_ls_shift/su_mean 0.000
_refine_ls_structure_factor_coef Fsqd
_refine_ls_weighting_details 'w=1/[\s^2^(Fo^2^)+(0.0273P)^2^+3.3194P] where P=(Fo^2^+2Fc^2^)/3'
_refine_ls_weighting_scheme calc
_refine_ls_wR_factor_gt 0.0651
_refine_ls_wR_factor_ref 0.0682
_reflns_Friedel_coverage 0.000
_reflns_number_gt 2399
_reflns_number_total 2758
_reflns_threshold_expression 'I > 2\s(I)'
_cod_data_source_file d2dt03722j2.cif
_cod_data_source_block shelx_CCDC1
_cod_original_cell_volume 4637.20(18)
_cod_original_sg_symbol_H-M 'I 41/a'
_cod_database_code 7712467
_shelx_shelxl_version_number 2018/3
_shelx_space_group_comment
;
The symmetry employed for this shelxl refinement is uniquely defined
by the following loop, which should always be used as a source of
symmetry information in preference to the above space-group names.
They are only intended as comments.
;

loop_
_space_group_symop_operation_xyz
'x, y, z'
'-x, -y+1/2, z'
'-y+3/4, x+1/4, z+1/4'
'y+1/4, -x+1/4, z+1/4'
'x+1/2, y+1/2, z+1/2'
'-x+1/2, -y+1, z+1/2'
'-y+5/4, x+3/4, z+3/4'
'y+3/4, -x+3/4, z+3/4'
'-x, -y, -z'
'x, y-1/2, -z'
'y-3/4, -x-1/4, -z-1/4'
'-y-1/4, x-1/4, -z-1/4'
'-x+1/2, -y+1/2, -z+1/2'
'x+1/2, y, -z+1/2'
'y-1/4, -x+1/4, -z+1/4'
'-y+1/4, x+1/4, -z+1/4'

loop_
_atom_site_label
_atom_site_type_symbol
_atom_site_fract_x
_atom_site_fract_y
_atom_site_fract_z
_atom_site_U_iso_or_equiv
_atom_site_adp_type
_atom_site_occupancy
_atom_site_site_symmetry_order
_atom_site_calc_flag
_atom_site_refinement_flags_posn
_atom_site_refinement_flags_adp
_atom_site_refinement_flags_occupancy
_atom_site_disorder_assembly
_atom_site_disorder_group
C1 C 0.92570(10) 0.05988(10) 0.23479(15) 0.0160(4) Uani 1 1 d . . . . .
C2 C 0.96055(13) 0.00703(12) 0.1627(2) 0.0356(6) Uani 1 1 d . . . . .
H2A H 1.010072 0.009570 0.173626 0.053 Uiso 1 1 calc R U . . .
H2B H 0.949786 0.015963 0.084877 0.053 Uiso 1 1 calc R U . . .
H2C H 0.944335 -0.038632 0.182961 0.053 Uiso 1 1 calc R U . . .
C3 C 0.84872(11) 0.05180(12) 0.21927(19) 0.0280(5) Uani 1 1 d . . . . .
H3A H 0.836810 0.060847 0.141931 0.042 Uiso 1 1 calc R U . . .
H3B H 0.824727 0.084229 0.267229 0.042 Uiso 1 1 calc R U . . .
H3C H 0.835229 0.005124 0.238707 0.042 Uiso 1 1 calc R U . . .
C4 C 0.94313(14) 0.04541(13) 0.35566(19) 0.0406(7) Uani 1 1 d . . . . .
H4A H 0.929536 -0.001343 0.374353 0.061 Uiso 1 1 calc R U . . .
H4B H 0.918621 0.077649 0.403284 0.061 Uiso 1 1 calc R U . . .
H4C H 0.992409 0.050656 0.366898 0.061 Uiso 1 1 calc R U . . .
C5 C 1.08405(9) 0.20593(9) 0.29903(14) 0.0124(4) Uani 1 1 d . . . . .
C6 C 1.11359(9) 0.17015(9) 0.39754(15) 0.0139(4) Uani 1 1 d . . . . .
C7 C 1.15916(10) 0.11631(10) 0.38669(16) 0.0191(4) Uani 1 1 d . . . . .
H7 H 1.168944 0.098106 0.315603 0.023 Uiso 1 1 calc R U . . .
C8 C 1.19057(11) 0.08895(11) 0.48012(18) 0.0241(5) Uani 1 1 d . . . . .
H8 H 1.222073 0.052370 0.472465 0.029 Uiso 1 1 calc R U . . .
C9 C 1.17614(11) 0.11474(12) 0.58370(17) 0.0270(5) Uani 1 1 d . . . . .
H9 H 1.198182 0.096274 0.646975 0.032 Uiso 1 1 calc R U . . .
C10 C 1.12984(11) 0.16720(12) 0.59558(17) 0.0264(5) Uani 1 1 d . . . . .
H10 H 1.119406 0.184359 0.667098 0.032 Uiso 1 1 calc R U . . .
C11 C 1.09845(10) 0.19498(11) 0.50300(16) 0.0200(4) Uani 1 1 d . . . . .
H11 H 1.066472 0.231083 0.511432 0.024 Uiso 1 1 calc R U . . .
N1 N 1.06179(8) 0.16974(8) 0.21005(12) 0.0123(3) Uani 1 1 d . . . . .
H1 H 1.081085 0.122806 0.219299 0.015 Uiso 1 1 calc R U . . .
N2 N 0.91918(8) 0.22786(8) 0.30002(12) 0.0150(3) Uani 1 1 d . . . . .
H2 H 0.902782 0.210340 0.361556 0.018 Uiso 1 1 calc R U . . .
Zn1 Zn 0.95244(2) 0.15606(2) 0.19540(2) 0.01182(8) Uani 1 1 d . . . . .

loop_
_atom_site_aniso_label
_atom_site_aniso_U_11
_atom_site_aniso_U_22
_atom_site_aniso_U_33
_atom_site_aniso_U_23
_atom_site_aniso_U_13
_atom_site_aniso_U_12
C1 0.0204(10) 0.0137(10) 0.0140(8) 0.0010(7) -0.0007(8) -0.0019(7)
C2 0.0374(14) 0.0172(12) 0.0522(15) -0.0113(11) 0.0046(12) 0.0030(9)
C3 0.0228(12) 0.0258(12) 0.0353(11) 0.0043(10) 0.0027(10) -0.0064(9)
C4 0.0624(18) 0.0350(14) 0.0245(11) 0.0133(10) -0.0143(12) -0.0237(12)
C5 0.0099(9) 0.0171(10) 0.0101(8) 0.0019(7) 0.0010(7) -0.0005(7)
C6 0.0138(9) 0.0146(10) 0.0134(8) 0.0044(7) -0.0039(7) -0.0038(7)
C7 0.0217(11) 0.0158(10) 0.0199(9) 0.0017(8) -0.0044(8) -0.0007(8)
C8 0.0208(11) 0.0162(10) 0.0354(11) 0.0086(9) -0.0095(9) -0.0008(8)
C9 0.0262(12) 0.0316(13) 0.0232(10) 0.0164(9) -0.0102(9) -0.0069(9)
C10 0.0264(12) 0.0385(14) 0.0143(9) 0.0066(9) -0.0022(9) -0.0010(9)
C11 0.0206(11) 0.0251(11) 0.0142(9) 0.0038(8) -0.0011(8) 0.0015(8)
N1 0.0137(8) 0.0122(8) 0.0111(7) 0.0004(6) -0.0011(6) 0.0004(6)
N2 0.0212(9) 0.0136(8) 0.0102(7) -0.0009(6) 0.0043(6) -0.0011(6)
Zn1 0.01485(13) 0.01115(13) 0.00945(11) -0.00093(8) 0.00120(8) -0.00077(8)

loop_
_atom_type_symbol
_atom_type_description
_atom_type_scat_dispersion_real
_atom_type_scat_dispersion_imag
_atom_type_scat_source
C C 0.0033 0.0016 'International Tables Vol C Tables 4.2.6.8 and 6.1.1.4'
H H 0.0000 0.0000 'International Tables Vol C Tables 4.2.6.8 and 6.1.1.4'
N N 0.0061 0.0033 'International Tables Vol C Tables 4.2.6.8 and 6.1.1.4'
O O 0.0106 0.0060 'International Tables Vol C Tables 4.2.6.8 and 6.1.1.4'
Zn Zn 0.2839 1.4301 'International Tables Vol C Tables 4.2.6.8 and 6.1.1.4'

loop_
_geom_angle_atom_site_label_1
_geom_angle_atom_site_label_2
_geom_angle_atom_site_label_3
_geom_angle
_geom_angle_site_symmetry_1
_geom_angle_site_symmetry_3
_geom_angle_publ_flag
C2 C1 C4 108.84(19) . . ?
C2 C1 C3 107.64(17) . . ?
C4 C1 C3 108.59(17) . . ?
C2 C1 Zn1 112.70(14) . . ?
C4 C1 Zn1 110.00(13) . . ?
C3 C1 Zn1 108.96(13) . . ?
N2 C5 N1 120.80(16) 2_755 . ?
N2 C5 C6 118.59(16) 2_755 . ?
N1 C5 C6 120.60(16) . . ?
C7 C6 C11 119.17(17) . . ?
C7 C6 C5 121.91(16) . . ?
C11 C6 C5 118.76(17) . . ?
C6 C7 C8 119.96(19) . . ?
C9 C8 C7 120.3(2) . . ?
C10 C9 C8 120.16(19) . . ?
C9 C10 C11 120.0(2) . . ?
C10 C11 C6 120.39(19) . . ?
C5 N1 Zn1 117.17(12) . 16_645 ?
C5 N1 Zn1 116.50(12) . . ?
Zn1 N1 Zn1 105.26(6) 16_645 . ?
C5 N2 Zn1 135.40(13) 2_755 . ?
N2 Zn1 C1 115.06(7) . . ?
N2 Zn1 N1 104.95(6) . 15_665 ?
C1 Zn1 N1 114.61(7) . 15_665 ?
N2 Zn1 N1 100.56(6) . . ?
C1 Zn1 N1 110.72(7) . . ?
N1 Zn1 N1 109.90(6) 15_665 . ?

loop_
_geom_bond_atom_site_label_1
_geom_bond_atom_site_label_2
_geom_bond_distance
_geom_bond_site_symmetry_2
_geom_bond_publ_flag
C1 C2 1.516(3) . ?
C1 C4 1.527(3) . ?
C1 C3 1.527(3) . ?
C1 Zn1 2.0121(19) . ?
C5 N2 1.298(2) 2_755 ?
C5 N1 1.360(2) . ?
C5 C6 1.498(2) . ?
C6 C7 1.388(3) . ?
C6 C11 1.397(3) . ?
C7 C8 1.393(3) . ?
C8 C9 1.380(3) . ?
C9 C10 1.378(3) . ?
C10 C11 1.388(3) . ?
N1 Zn1 2.0832(15) 16_645 ?
N1 Zn1 2.1653(15) . ?
N2 Zn1 2.0004(15) . ?
